data_7204825
loop_
_publ_author_name
'Holmes, Kathryn E.'
'Gilby, Liam M.'
'Stonehouse, Julia M.'
'Kelly, Paul F.'
'Elsegood, Mark R. J.'

_publ_section_title
;
 The preparation and crystal structures of derivatised sulfimidium
 salts
;
_journal_issue 8
_journal_name_full CrystEngComm
_journal_page_first 34
_journal_paper_doi 10.1039/b316218d
_journal_volume 6
_journal_year 2004
_chemical_formula_sum 'C18 H18 Cl2 N2 S2'
_chemical_formula_weight 397.36
_chemical_name_systematic
;
?
;
_space_group_IT_number 61
_symmetry_cell_setting orthorhombic
_symmetry_space_group_name_Hall '-P 2ac 2ab'
_symmetry_space_group_name_H-M 'P b c a'
_atom_sites_solution_hydrogens 'geom except NH coords freely refined'
_atom_sites_solution_primary direct
_atom_sites_solution_secondary difmap
_audit_creation_method SHELXL-97
_cell_angle_alpha 90.00
_cell_angle_beta 90.00
_cell_angle_gamma 90.00
_cell_formula_units_Z 8
_cell_length_a 9.1712(6)
_cell_length_b 18.3898(12)
_cell_length_c 21.6441(14)
_cell_measurement_reflns_used 8395
_cell_measurement_temperature 150(2)
_cell_measurement_theta_max 28.084
_cell_measurement_theta_min 2.407
_cell_volume 3650.4(4)
_computing_cell_refinement 'Bruker SAINT'
_computing_data_collection 'Bruker SMART'
_computing_data_reduction 'Bruker SAINT'
_computing_molecular_graphics 'Bruker SHELXTL'
_computing_publication_material 'Bruker SHELXTL and local programs'
_computing_structure_refinement 'Bruker SHELXTL'
_computing_structure_solution 'Bruker SHELXTL'
_diffrn_ambient_temperature 150(2)
_diffrn_measured_fraction_theta_full 0.999
_diffrn_measured_fraction_theta_max 0.999
_diffrn_measurement_device_type 'Bruker SMART 1000 CCD diffractometer'
_diffrn_measurement_method '\w rotation with narrow frames'
_diffrn_radiation_monochromator graphite
_diffrn_radiation_source 'sealed tube'
_diffrn_radiation_type MoK\a
_diffrn_radiation_wavelength 0.71073
_diffrn_reflns_av_R_equivalents 0.0326
_diffrn_reflns_av_sigmaI/netI 0.0190
_diffrn_reflns_limit_h_max 10
_diffrn_reflns_limit_h_min -10
_diffrn_reflns_limit_k_max 21
_diffrn_reflns_limit_k_min -21
_diffrn_reflns_limit_l_max 24
_diffrn_reflns_limit_l_min -25
_diffrn_reflns_number 24708
_diffrn_reflns_theta_full 25.00
_diffrn_reflns_theta_max 25.00
_diffrn_reflns_theta_min 2.21
_diffrn_standards_decay_% 0
_diffrn_standards_number 0
_exptl_absorpt_coefficient_mu 0.587
_exptl_absorpt_correction_T_max 0.966
_exptl_absorpt_correction_T_min 0.688
_exptl_absorpt_correction_type multi-scan
_exptl_crystal_colour colourless
_exptl_crystal_density_diffrn 1.446
_exptl_crystal_density_method 'not measured'
_exptl_crystal_description needle
_exptl_crystal_F_000 1648
_exptl_crystal_size_max 0.69
_exptl_crystal_size_mid 0.09
_exptl_crystal_size_min 0.06
_refine_diff_density_max 1.457
_refine_diff_density_min -0.874
_refine_diff_density_rms 0.114
_refine_ls_extinction_coef 0.0002(5)
_refine_ls_extinction_expression Fc^*^=kFc[1+0.001xFc^2^\l^3^/sin(2\q)]^-1/4^
_refine_ls_extinction_method SHELXL
_refine_ls_goodness_of_fit_ref 1.054
_refine_ls_hydrogen_treatment mixed
_refine_ls_matrix_type full
_refine_ls_number_parameters 230
_refine_ls_number_reflns 3203
_refine_ls_number_restraints 7
_refine_ls_restrained_S_all 1.053
_refine_ls_R_factor_all 0.0761
_refine_ls_R_factor_gt 0.0629
_refine_ls_shift/su_max 0.001
_refine_ls_shift/su_mean 0.000
_refine_ls_structure_factor_coef Fsqd
_refine_ls_weighting_details 'calc w=1/[\s^2^(Fo^2^)+(0.1090P)^2^+16.4193P] where P=(Fo^2^+2Fc^2^)/3'
_refine_ls_weighting_scheme calc
_refine_ls_wR_factor_gt 0.1838
_refine_ls_wR_factor_ref 0.2014
_reflns_number_gt 2640
_reflns_number_total 3203
_reflns_threshold_expression I>2\s(I)
_cod_data_source_file b316218d.txt
_cod_data_source_block 2
_cod_original_sg_symbol_H-M Pbca
_cod_database_code 7204825

loop_
_symmetry_equiv_pos_as_xyz
'x, y, z'
'-x+1/2, -y, z+1/2'
'-x, y+1/2, -z+1/2'
'x+1/2, -y+1/2, -z'
'-x, -y, -z'
'x-1/2, y, -z-1/2'
'x, -y-1/2, z-1/2'
'-x-1/2, y-1/2, z'

loop_
_atom_site_label
_atom_site_type_symbol
_atom_site_fract_x
_atom_site_fract_y
_atom_site_fract_z
_atom_site_U_iso_or_equiv
_atom_site_adp_type
_atom_site_occupancy
_atom_site_symmetry_multiplicity
_atom_site_calc_flag
_atom_site_refinement_flags
_atom_site_disorder_assembly
_atom_site_disorder_group
C1 C 0.1377(6) 0.4429(3) 0.6050(2) 0.0333(11) Uani 1 1 d . . .
C2 C 0.2517(6) 0.4658(3) 0.5684(2) 0.0362(12) Uani 1 1 d . . .
H2 H 0.3350 0.4884 0.5862 0.043 Uiso 1 1 calc R . .
C3 C 0.2424(7) 0.4552(3) 0.5048(3) 0.0399(13) Uani 1 1 d . . .
H3 H 0.3194 0.4704 0.4784 0.048 Uiso 1 1 calc R . .
C4 C 0.1183(7) 0.4221(3) 0.4805(3) 0.0447(14) Uani 1 1 d . . .
H4 H 0.1110 0.4151 0.4371 0.054 Uiso 1 1 calc R . .
C5 C 0.0064(6) 0.3992(3) 0.5181(3) 0.0426(13) Uani 1 1 d . . .
H5 H -0.0765 0.3763 0.5004 0.051 Uiso 1 1 calc R . .
C6 C 0.0135(6) 0.4094(3) 0.5815(3) 0.0387(12) Uani 1 1 d . . .
H6 H -0.0635 0.3942 0.6079 0.046 Uiso 1 1 calc R . .
S1 S 0.14055(16) 0.45995(7) 0.68719(6) 0.0367(4) Uani 1 1 d . . .
N1 N 0.3039(5) 0.4564(3) 0.7123(2) 0.0451(12) Uani 1 1 d D . .
H1A H 0.327(7) 0.404(3) 0.735(3) 0.068 Uiso 1 1 d D . .
H1B H 0.390(6) 0.478(3) 0.681(3) 0.068 Uiso 1 1 d D . .
C7 C 0.0969(5) 0.5553(3) 0.6830(2) 0.0278(10) Uani 1 1 d . . .
C8 C -0.0472(5) 0.5758(3) 0.6906(2) 0.0313(11) Uani 1 1 d . . .
H8 H -0.1212 0.5414 0.7001 0.038 Uiso 1 1 calc R . .
C9 C -0.0776(6) 0.6494(3) 0.6837(2) 0.0367(12) Uani 1 1 d . . .
H9 H -0.1747 0.6664 0.6883 0.044 Uiso 1 1 calc R . .
C10 C 0.0328(6) 0.6976(3) 0.6702(2) 0.0352(12) Uani 1 1 d . . .
H10 H 0.0147 0.7482 0.6660 0.042 Uiso 1 1 calc R . .
C11 C 0.1714(6) 0.6689(3) 0.6630(2) 0.0315(11) Uani 1 1 d . . .
C12 C 0.2063(5) 0.5995(2) 0.66897(18) 0.0187(9) Uani 1 1 d . . .
H12 H 0.3032 0.5824 0.6636 0.022 Uiso 1 1 calc R . .
S2 S 0.31934(16) 0.72864(7) 0.64105(6) 0.0360(4) Uani 1 1 d . . .
N2 N 0.4603(6) 0.6922(3) 0.6719(2) 0.0432(12) Uani 1 1 d D . .
H2A H 0.550(6) 0.726(3) 0.691(3) 0.065 Uiso 1 1 d D . .
H2B H 0.481(7) 0.633(2) 0.669(3) 0.065 Uiso 1 1 d D . .
C13 C 0.3236(6) 0.7088(3) 0.5598(2) 0.0345(12) Uani 1 1 d . . .
C14 C 0.2497(7) 0.7564(3) 0.5218(3) 0.0447(14) Uani 1 1 d . . .
H14 H 0.1993 0.7970 0.5385 0.054 Uiso 1 1 calc R . .
C15 C 0.2508(7) 0.7438(4) 0.4585(3) 0.0519(16) Uani 1 1 d . . .
H15 H 0.2015 0.7763 0.4316 0.062 Uiso 1 1 calc R . .
C16 C 0.3230(6) 0.6843(4) 0.4346(3) 0.0487(16) Uani 1 1 d . . .
H16 H 0.3219 0.6754 0.3914 0.058 Uiso 1 1 calc R . .
C17 C 0.3967(6) 0.6377(4) 0.4734(3) 0.0463(14) Uani 1 1 d . . .
H17 H 0.4467 0.5970 0.4566 0.056 Uiso 1 1 calc R . .
C18 C 0.3989(6) 0.6494(3) 0.5372(2) 0.0403(13) Uani 1 1 d . . .
H18 H 0.4504 0.6177 0.5641 0.048 Uiso 1 1 calc R . .
Cl1 Cl 0.30721(13) 0.30438(6) 0.77951(5) 0.0321(4) Uani 1 1 d . . .
Cl2 Cl 0.59075(11) 0.52916(6) 0.65155(5) 0.0243(3) Uani 1 1 d . . .

loop_
_atom_site_aniso_label
_atom_site_aniso_U_11
_atom_site_aniso_U_22
_atom_site_aniso_U_33
_atom_site_aniso_U_23
_atom_site_aniso_U_13
_atom_site_aniso_U_12
C1 0.041(3) 0.024(2) 0.035(3) -0.004(2) -0.004(2) 0.000(2)
C2 0.041(3) 0.031(3) 0.036(3) -0.002(2) -0.003(2) 0.000(2)
C3 0.050(3) 0.034(3) 0.036(3) 0.000(2) 0.001(2) 0.005(2)
C4 0.062(4) 0.035(3) 0.037(3) -0.008(2) -0.018(3) 0.011(3)
C5 0.047(3) 0.036(3) 0.045(3) -0.008(2) -0.012(3) 0.001(2)
C6 0.038(3) 0.033(3) 0.045(3) -0.006(2) -0.010(2) 0.001(2)
S1 0.0485(8) 0.0283(7) 0.0333(7) -0.0006(5) -0.0054(6) -0.0023(6)
N1 0.044(3) 0.046(3) 0.045(3) 0.004(2) -0.002(2) 0.002(2)
C7 0.031(3) 0.026(2) 0.026(2) -0.0014(18) 0.0004(19) -0.004(2)
C8 0.027(2) 0.041(3) 0.026(2) -0.004(2) 0.0028(19) -0.004(2)
C9 0.028(3) 0.050(3) 0.032(3) -0.009(2) -0.001(2) 0.009(2)
C10 0.045(3) 0.030(3) 0.030(3) -0.006(2) -0.009(2) 0.011(2)
C11 0.038(3) 0.031(3) 0.026(2) -0.002(2) -0.004(2) -0.004(2)
C12 0.019(2) 0.018(2) 0.019(2) -0.0029(16) 0.0015(16) -0.0015(16)
S2 0.0464(8) 0.0268(7) 0.0346(7) 0.0017(5) -0.0054(6) -0.0095(5)
N2 0.046(3) 0.039(3) 0.045(3) 0.003(2) -0.014(2) -0.015(2)
C13 0.040(3) 0.031(3) 0.033(3) 0.007(2) -0.005(2) -0.015(2)
C14 0.048(3) 0.036(3) 0.050(3) 0.012(3) -0.008(3) -0.010(3)
C15 0.053(4) 0.059(4) 0.043(3) 0.025(3) -0.017(3) -0.018(3)
C16 0.044(3) 0.071(4) 0.031(3) 0.010(3) -0.007(2) -0.018(3)
C17 0.038(3) 0.063(4) 0.038(3) -0.001(3) 0.005(2) -0.007(3)
C18 0.038(3) 0.050(3) 0.033(3) 0.007(2) -0.002(2) -0.005(2)
Cl1 0.0389(7) 0.0258(6) 0.0314(6) 0.0056(4) 0.0042(5) 0.0085(5)
Cl2 0.0151(5) 0.0369(6) 0.0208(5) 0.0037(4) -0.0013(4) -0.0027(4)

loop_
_atom_type_symbol
_atom_type_description
_atom_type_scat_dispersion_real
_atom_type_scat_dispersion_imag
_atom_type_scat_source
C C 0.0033 0.0016 'International Tables Vol C Tables 4.2.6.8 and 6.1.1.4'
H H 0.0000 0.0000 'International Tables Vol C Tables 4.2.6.8 and 6.1.1.4'
N N 0.0061 0.0033 'International Tables Vol C Tables 4.2.6.8 and 6.1.1.4'
S S 0.1246 0.1234 'International Tables Vol C Tables 4.2.6.8 and 6.1.1.4'
Cl Cl 0.1484 0.1585 'International Tables Vol C Tables 4.2.6.8 and 6.1.1.4'

loop_
_geom_angle_atom_site_label_1
_geom_angle_atom_site_label_2
_geom_angle_atom_site_label_3
_geom_angle
_geom_angle_site_symmetry_1
_geom_angle_site_symmetry_3
_geom_angle_publ_flag
C2 C1 C6 123.1(5) . . ?
C2 C1 S1 120.2(4) . . ?
C6 C1 S1 116.7(4) . . ?
C1 C2 C3 118.6(5) . . ?
C2 C3 C4 119.0(6) . . ?
C5 C4 C3 121.3(5) . . ?
C4 C5 C6 120.6(5) . . ?
C5 C6 C1 117.4(5) . . ?
N1 S1 C7 105.4(3) . . ?
N1 S1 C1 110.0(3) . . ?
C7 S1 C1 96.7(2) . . ?
C12 C7 C8 125.7(5) . . ?
C12 C7 S1 116.1(4) . . ?
C8 C7 S1 118.1(4) . . ?
C7 C8 C9 116.3(5) . . ?
C10 C9 C8 120.2(5) . . ?
C9 C10 C11 116.9(5) . . ?
C12 C11 C10 125.3(5) . . ?
C12 C11 S2 115.5(4) . . ?
C10 C11 S2 119.1(4) . . ?
C11 C12 C7 115.5(4) . . ?
N2 S2 C13 107.8(3) . . ?
N2 S2 C11 104.0(2) . . ?
C13 S2 C11 98.6(2) . . ?
C14 C13 C18 122.4(5) . . ?
C14 C13 S2 116.4(4) . . ?
C18 C13 S2 121.2(4) . . ?
C13 C14 C15 118.6(6) . . ?
C16 C15 C14 120.4(6) . . ?
C17 C16 C15 120.0(6) . . ?
C16 C17 C18 121.0(6) . . ?
C13 C18 C17 117.7(5) . . ?

loop_
_geom_bond_atom_site_label_1
_geom_bond_atom_site_label_2
_geom_bond_distance
_geom_bond_site_symmetry_2
_geom_bond_publ_flag
C1 C2 1.378(8) . ?
C1 C6 1.391(7) . ?
C1 S1 1.806(5) . ?
C2 C3 1.392(8) . ?
C3 C4 1.394(8) . ?
C4 C5 1.375(9) . ?
C5 C6 1.388(8) . ?
S1 N1 1.595(5) . ?
S1 C7 1.802(5) . ?
C7 C12 1.326(6) . ?
C7 C8 1.383(7) . ?
C8 C9 1.390(8) . ?
C9 C10 1.377(8) . ?
C10 C11 1.385(8) . ?
C11 C12 1.322(7) . ?
C11 S2 1.809(5) . ?
S2 N2 1.602(5) . ?
S2 C13 1.797(5) . ?
C13 C14 1.380(8) . ?
C13 C18 1.381(8) . ?
C14 C15 1.388(8) . ?
C15 C16 1.380(10) . ?
C16 C17 1.377(9) . ?
C17 C18 1.396(8) . ?

loop_
_geom_hbond_atom_site_label_D
_geom_hbond_atom_site_label_H
_geom_hbond_atom_site_label_A
_geom_hbond_distance_DH
_geom_hbond_distance_HA
_geom_hbond_distance_DA
_geom_hbond_angle_DHA
_geom_hbond_site_symmetry_A
N1 H1A Cl1 1.10(4) 2.08(4) 3.151(5) 164(5) .
N1 H1B Cl2 1.11(4) 2.17(4) 3.231(5) 160(6) .
N2 H2A Cl1 1.10(4) 2.06(4) 3.148(5) 169(5) 3_656
N2 H2B Cl2 1.10(4) 2.19(4) 3.258(5) 161(5) .
